data_4067093
loop_
_publ_author_name
'Mart\'inez-Espada, Noelia'
'Mena, Miguel'
'Mosquera, Marta E. G.'
'P\'erez-Redondo, Adri\'an'
'Y\'elamos, Carlos'

_publ_section_title
;
 Cyclopentadienyl and Alkynyl Copper(I) Derivatives with the
 [{Ti(\h5-C5Me5)(\m-NH)}3(\m3-N)] Metalloligand
;
_journal_issue 24
_journal_name_full Organometallics
_journal_page_first 6732
_journal_paper_doi 10.1021/om100824q
_journal_volume 29
_journal_year 2010
_chemical_absolute_configuration unk
_chemical_compound_source 'synthesis as described'
_chemical_formula_moiety 'C90 H120 Cu4 N8 Ti6'
_chemical_formula_sum 'C90 H120 Cu4 N8 Ti6'
_chemical_formula_weight 1855.5
_chemical_name_systematic
;
 ?
;
_space_group_IT_number 7
_symmetry_cell_setting monoclinic
_symmetry_Int_Tables_number 7
_symmetry_space_group_name_Hall 'P -2yac'
_symmetry_space_group_name_H-M 'P 1 n 1'
_atom_sites_solution_hydrogens geom
_atom_sites_solution_primary direct
_atom_sites_solution_secondary difmap
_audit_conform_dict_location ftp://ftp.iucr.org/pub/cif_core.dic
_audit_conform_dict_name cif_core.dic
_audit_conform_dict_version 2.3
_audit_creation_date 2010-07-22T18:07:43-00:00
_audit_creation_method 'WinGX routine CIF_UPDATE'
_cell_angle_alpha 90
_cell_angle_beta 91.95(2)
_cell_angle_gamma 90
_cell_formula_units_Z 2
_cell_length_a 11.3197(15)
_cell_length_b 17.216(7)
_cell_length_c 23.233(15)
_cell_measurement_reflns_used 116
_cell_measurement_temperature 200(2)
_cell_measurement_theta_max 20.857
_cell_measurement_theta_min 3.4
_cell_measurement_wavelength 0.71073
_cell_volume 4525(4)
_computing_cell_refinement 'Dirax/lsq (Duisenberg & Schreurs, 1989-2000)'
_computing_data_collection 'Collect (Nonius BV, 1997-2000)'
_computing_data_reduction 'EvalCCD (Duisenberg & Schreurs 1990-2000)'
_computing_molecular_graphics 'Ortep-3 for Windows (Farrugia, 1997)'
_computing_publication_material 'WinGX publication routines (Farrugia, 1999)'
_computing_structure_refinement 'SHELXL-97 (Sheldrick, 1997)'
_diffrn_ambient_temperature 200(2)
_diffrn_detector 'CCD plate'
_diffrn_detector_area_resol_mean 9
_diffrn_measured_fraction_theta_full 0.997
_diffrn_measured_fraction_theta_max 0.997
_diffrn_measurement_device '95mm CCD camera on \k-goniostat'
_diffrn_measurement_device_type KappaCCD
_diffrn_measurement_method 'CCD rotation images, thick slices'
_diffrn_orient_matrix_type X=UH
_diffrn_orient_matrix_UB_11 0.01
_diffrn_orient_matrix_UB_12 0
_diffrn_orient_matrix_UB_13 0
_diffrn_orient_matrix_UB_21 0
_diffrn_orient_matrix_UB_22 0.01
_diffrn_orient_matrix_UB_23 0
_diffrn_orient_matrix_UB_31 0
_diffrn_orient_matrix_UB_32 0
_diffrn_orient_matrix_UB_33 0.01
_diffrn_radiation_monochromator graphite
_diffrn_radiation_probe x-ray
_diffrn_radiation_type MoK\a
_diffrn_radiation_wavelength 0.71073
_diffrn_reflns_av_R_equivalents 0.0532
_diffrn_reflns_av_unetI/netI 0.124
_diffrn_reflns_limit_h_max 14
_diffrn_reflns_limit_h_min -14
_diffrn_reflns_limit_k_max 22
_diffrn_reflns_limit_k_min -22
_diffrn_reflns_limit_l_max 30
_diffrn_reflns_limit_l_min -30
_diffrn_reflns_number 87958
_diffrn_reflns_reduction_process
;
 Scaled and merged with Sortav
 R.H. Blessing, (1987) Cryst. Rev. 1, 3-58
 R.H. Blessing, (1989) J. Appl. Cryst. 22, 396-397
;
_diffrn_reflns_theta_full 27.5
_diffrn_reflns_theta_max 27.5
_diffrn_reflns_theta_min 3.08
_diffrn_source 'Enraf Nonius FR590'
_exptl_absorpt_coefficient_mu 1.465
_exptl_absorpt_correction_T_max 0.75
_exptl_absorpt_correction_T_min 0.513
_exptl_absorpt_correction_type multi-scan
_exptl_absorpt_process_details
;
 R.H. Blessing, Acta Cryst. (1995), A51, 33-38
;
_exptl_crystal_colour 'dark red'
_exptl_crystal_density_diffrn 1.362
_exptl_crystal_density_method 'not measured'
_exptl_crystal_description prism
_exptl_crystal_F_000 1928
_exptl_crystal_size_max 0.489
_exptl_crystal_size_mid 0.347
_exptl_crystal_size_min 0.162
_refine_diff_density_max 0.468
_refine_diff_density_min -0.507
_refine_diff_density_rms 0.078
_refine_ls_abs_structure_details 'Flack H D (1983), Acta Cryst. A39, 876-881'
_refine_ls_abs_structure_Flack 0.527(9)
_refine_ls_extinction_method none
_refine_ls_goodness_of_fit_ref 0.935
_refine_ls_hydrogen_treatment mixed
_refine_ls_matrix_type full
_refine_ls_number_parameters 980
_refine_ls_number_reflns 20367
_refine_ls_number_restraints 767
_refine_ls_restrained_S_all 0.923
_refine_ls_R_factor_all 0.0861
_refine_ls_R_factor_gt 0.0447
_refine_ls_shift/su_max 0.005
_refine_ls_shift/su_mean 0
_refine_ls_structure_factor_coef Fsqd
_refine_ls_weighting_details 'calc w=1/[\s^2^(Fo^2^)+(0.0198P)^2^+0.0000P] where P=(Fo^2^+2Fc^2^)/3'
_refine_ls_weighting_scheme calc
_refine_ls_wR_factor_gt 0.0793
_refine_ls_wR_factor_ref 0.0883
_reflns_number_gt 14044
_reflns_number_total 20367
_reflns_threshold_expression >2sigma(I)
_cod_data_source_file om100824q_si_002.cif
_cod_data_source_block 8
_cod_original_sg_symbol_H-M 'P n'
_cod_database_code 4067093

loop_
_symmetry_equiv_pos_as_xyz
'x, y, z'
'x+1/2, -y, z+1/2'

loop_
_atom_site_label
_atom_site_type_symbol
_atom_site_fract_x
_atom_site_fract_y
_atom_site_fract_z
_atom_site_U_iso_or_equiv
_atom_site_adp_type
_atom_site_occupancy
_atom_site_symmetry_multiplicity
_atom_site_calc_flag
_atom_site_refinement_flags
Cu1 Cu 0.16870(4) 0.16449(3) 0.75967(2) 0.02449(13) Uani 1 1 d .
Cu2 Cu 0.06382(4) 0.36310(3) 0.87902(2) 0.02492(13) Uani 1 1 d .
Cu3 Cu 0.07949(4) 0.32211(3) 0.77574(2) 0.02546(13) Uani 1 1 d .
Cu4 Cu 0.20015(4) 0.21879(3) 0.85848(2) 0.02496(12) Uani 1 1 d .
Ti1 Ti 0.19416(6) 0.22789(4) 0.65236(3) 0.02044(17) Uani 1 1 d .
Ti2 Ti -0.03066(6) 0.18333(4) 0.68779(3) 0.02063(17) Uani 1 1 d .
Ti3 Ti 0.13893(6) 0.06718(4) 0.66350(3) 0.02199(17) Uani 1 1 d .
Ti4 Ti 0.23199(6) 0.36598(4) 0.96884(3) 0.02139(17) Uani 1 1 d .
Ti5 Ti -0.00255(6) 0.42032(4) 0.98562(3) 0.02225(18) Uani 1 1 d .
Ti6 Ti 0.04536(6) 0.25961(4) 0.97036(3) 0.02165(17) Uani 1 1 d .
N1 N 0.0705(3) 0.1568(2) 0.62522(14) 0.0248(8) Uani 1 1 d .
N2 N 0.2694(3) 0.1357(2) 0.68572(15) 0.0241(8) Uani 1 1 d .
H2 H 0.3435 0.1399 0.6892 0.028(13) Uiso 1 1 d .
N3 N 0.0875(3) 0.2566(2) 0.71245(13) 0.0204(8) Uani 1 1 d .
N4 N 0.0287(3) 0.0882(2) 0.72479(14) 0.0240(8) Uani 1 1 d .
H4 H -0.0138 0.0528 0.7445 0.029 Uiso 1 1 calc R
N5 N 0.1029(3) 0.3436(2) 1.01964(14) 0.0252(8) Uani 1 1 d .
N6 N 0.1304(3) 0.45022(19) 0.93981(14) 0.0208(8) Uani 1 1 d .
H6 H 0.1558 0.4939 0.9177 0.08(2) Uiso 1 1 d .
N7 N -0.0696(3) 0.3351(2) 0.93797(15) 0.0232(8) Uani 1 1 d .
H7 H -0.145(4) 0.327(2) 0.9260(16) 0.018(11) Uiso 1 1 d .
N8 N 0.1789(3) 0.27948(19) 0.92381(14) 0.0221(8) Uani 1 1 d .
C1 C 0.0682(4) 0.4252(3) 0.80849(19) 0.0336(11) Uani 1 1 d U
C2 C 0.0799(5) 0.4888(3) 0.7884(2) 0.0436(13) Uani 1 1 d U
C3 C 0.1022(6) 0.5641(3) 0.7612(2) 0.0544(15) Uani 1 1 d U
C4 C 0.2706(4) 0.1284(3) 0.82328(18) 0.0269(10) Uani 1 1 d U
C5 C 0.3455(4) 0.0829(3) 0.84212(18) 0.0280(10) Uani 1 1 d U
C6 C 0.4291(4) 0.0277(2) 0.86806(18) 0.0269(10) Uani 1 1 d U
C10 C 0.5501(4) 0.0446(3) 0.8695(2) 0.0371(11) Uani 1 1 d U
H10 H 0.5768 0.0907 0.8536 0.044 Uiso 1 1 calc R
C11 C 0.2155(7) 0.5933(3) 0.7579(3) 0.0734(19) Uani 1 1 d U
H11 H 0.2784 0.5653 0.7742 0.088 Uiso 1 1 calc R
C12 C 0.2379(9) 0.6642(4) 0.7305(3) 0.097(3) Uani 1 1 d U
H12 H 0.3151 0.682 0.7275 0.117 Uiso 1 1 calc R
C13 C 0.1479(10) 0.7058(4) 0.7089(3) 0.099(3) Uani 1 1 d U
H13 H 0.1627 0.753 0.691 0.119 Uiso 1 1 calc R
C14 C 0.0305(10) 0.6795(4) 0.7126(3) 0.105(3) Uani 1 1 d U
H14 H -0.0313 0.7094 0.6971 0.126 Uiso 1 1 calc R
C15 C 0.0064(7) 0.6090(3) 0.7394(3) 0.079(2) Uani 1 1 d U
H15 H -0.071 0.592 0.7428 0.094 Uiso 1 1 calc R
C16 C 0.3911(4) -0.0410(3) 0.8925(2) 0.0378(12) Uani 1 1 d U
H16 H 0.3109 -0.0528 0.8923 0.045 Uiso 1 1 calc R
C17 C 0.4740(5) -0.0926(3) 0.9176(2) 0.0461(13) Uani 1 1 d U
H17 H 0.448 -0.1386 0.9339 0.055 Uiso 1 1 calc R
C18 C 0.5930(5) -0.0761(3) 0.9184(2) 0.0507(14) Uani 1 1 d U
H18 H 0.6473 -0.1108 0.9348 0.061 Uiso 1 1 calc R
C19 C 0.6307(4) -0.0077(3) 0.8946(2) 0.0539(15) Uani 1 1 d U
H19 H 0.711 0.0039 0.8953 0.065 Uiso 1 1 calc R
C20 C -0.2343(4) 0.1491(3) 0.7058(2) 0.0331(11) Uani 1 1 d U
C21 C -0.2158(4) 0.2253(3) 0.72752(19) 0.0310(10) Uani 1 1 d U
C22 C -0.1923(4) 0.2758(3) 0.68145(19) 0.0286(10) Uani 1 1 d U
C23 C -0.1947(4) 0.2291(3) 0.62957(19) 0.0290(10) Uani 1 1 d U
C24 C -0.2220(3) 0.1515(3) 0.64487(19) 0.0287(10) Uani 1 1 d U
C25 C -0.2705(5) 0.0786(3) 0.7404(2) 0.0565(16) Uani 1 1 d U
H25A H -0.2779 0.0344 0.7155 0.085 Uiso 1 1 calc R
H25B H -0.3449 0.0886 0.7576 0.085 Uiso 1 1 calc R
H25C H -0.2115 0.0684 0.7701 0.085 Uiso 1 1 calc R
C26 C -0.2400(5) 0.0852(3) 0.6027(2) 0.0499(14) Uani 1 1 d U
H26A H -0.2243 0.1029 0.5645 0.075 Uiso 1 1 calc R
H26B H -0.3201 0.0671 0.6038 0.075 Uiso 1 1 calc R
H26C H -0.187 0.0435 0.613 0.075 Uiso 1 1 calc R
C27 C -0.1756(5) 0.2583(3) 0.5685(2) 0.0498(14) Uani 1 1 d U
H27A H -0.1817 0.2156 0.542 0.075 Uiso 1 1 calc R
H27B H -0.0985 0.2813 0.5667 0.075 Uiso 1 1 calc R
H27C H -0.2345 0.2965 0.5584 0.075 Uiso 1 1 calc R
C28 C -0.1744(5) 0.3616(3) 0.6839(2) 0.0514(14) Uani 1 1 d U
H28A H -0.1764 0.3788 0.7231 0.077 Uiso 1 1 calc R
H28B H -0.236 0.3869 0.6615 0.077 Uiso 1 1 calc R
H28C H -0.0991 0.3743 0.6685 0.077 Uiso 1 1 calc R
C29 C -0.2295(5) 0.2502(4) 0.7897(2) 0.0561(16) Uani 1 1 d U
H29A H -0.2111 0.3045 0.7935 0.084 Uiso 1 1 calc R
H29B H -0.1766 0.2206 0.8142 0.084 Uiso 1 1 calc R
H29C H -0.3095 0.2414 0.8005 0.084 Uiso 1 1 calc R
C30 C 0.2382(4) -0.0243(3) 0.6075(2) 0.0354(11) Uani 1 1 d U
C31 C 0.1134(4) -0.0432(3) 0.60516(19) 0.0308(10) Uani 1 1 d U
C32 C 0.0830(4) -0.0668(3) 0.6611(2) 0.0323(10) Uani 1 1 d U
C33 C 0.1861(4) -0.0617(3) 0.6978(2) 0.0376(11) Uani 1 1 d U
C34 C 0.2812(4) -0.0359(3) 0.6646(2) 0.0373(12) Uani 1 1 d U
C35 C 0.3064(5) 0.0031(3) 0.5563(2) 0.0531(15) Uani 1 1 d U
H35A H 0.3875 0.0118 0.568 0.08 Uiso 1 1 calc R
H35B H 0.2725 0.0506 0.5417 0.08 Uiso 1 1 calc R
H35C H 0.3025 -0.0358 0.5267 0.08 Uiso 1 1 calc R
C36 C 0.0303(5) -0.0425(3) 0.5512(2) 0.0458(13) Uani 1 1 d U
H36A H -0.0477 -0.0576 0.5617 0.069 Uiso 1 1 calc R
H36B H 0.059 -0.0784 0.5233 0.069 Uiso 1 1 calc R
H36C H 0.028 0.0088 0.5351 0.069 Uiso 1 1 calc R
C37 C -0.0376(5) -0.0961(3) 0.6783(2) 0.0499(14) Uani 1 1 d U
H37A H -0.0355 -0.1079 0.7187 0.075 Uiso 1 1 calc R
H37B H -0.0574 -0.1422 0.6567 0.075 Uiso 1 1 calc R
H37C H -0.096 -0.0568 0.6702 0.075 Uiso 1 1 calc R
C38 C 0.1931(6) -0.0824(3) 0.7615(2) 0.0563(15) Uani 1 1 d U
H38A H 0.1166 -0.0987 0.7735 0.084 Uiso 1 1 calc R
H38B H 0.2182 -0.0377 0.7835 0.084 Uiso 1 1 calc R
H38C H 0.2488 -0.1238 0.7678 0.084 Uiso 1 1 calc R
C39 C 0.4083(5) -0.0270(3) 0.6856(3) 0.0613(17) Uani 1 1 d U
H39A H 0.4549 -0.0084 0.6547 0.092 Uiso 1 1 calc R
H39B H 0.4382 -0.0764 0.6986 0.092 Uiso 1 1 calc R
H39C H 0.4125 0.0094 0.7169 0.092 Uiso 1 1 calc R
C40 C 0.4170(4) 0.4101(3) 0.9305(2) 0.0401(12) Uani 1 1 d U
C41 C 0.4364(4) 0.3349(3) 0.9515(2) 0.0387(12) Uani 1 1 d U
C42 C 0.4202(4) 0.3350(3) 1.0119(2) 0.0318(11) Uani 1 1 d U
C43 C 0.3918(4) 0.4125(3) 1.02866(18) 0.0294(10) Uani 1 1 d U
C44 C 0.3924(4) 0.4588(3) 0.9780(2) 0.0337(11) Uani 1 1 d U
C45 C 0.4246(5) 0.4343(5) 0.8678(2) 0.088(3) Uani 1 1 d U
H45A H 0.4089 0.4889 0.8643 0.133 Uiso 1 1 calc R
H45B H 0.3674 0.4058 0.8448 0.133 Uiso 1 1 calc R
H45C H 0.5024 0.4234 0.8547 0.133 Uiso 1 1 calc R
C46 C 0.4726(5) 0.2664(4) 0.9152(3) 0.081(2) Uani 1 1 d U
H46A H 0.4792 0.2209 0.939 0.121 Uiso 1 1 calc R
H46B H 0.5474 0.2771 0.8987 0.121 Uiso 1 1 calc R
H46C H 0.414 0.2578 0.885 0.121 Uiso 1 1 calc R
C47 C 0.4358(5) 0.2665(3) 1.0516(3) 0.0691(19) Uani 1 1 d U
H47A H 0.419 0.2818 1.0902 0.104 Uiso 1 1 calc R
H47B H 0.5158 0.2481 1.0505 0.104 Uiso 1 1 calc R
H47C H 0.3827 0.2257 1.0395 0.104 Uiso 1 1 calc R
C48 C 0.3716(5) 0.4387(4) 1.0895(2) 0.0613(17) Uani 1 1 d U
H48A H 0.3557 0.4935 1.0897 0.092 Uiso 1 1 calc R
H48B H 0.4409 0.4282 1.1132 0.092 Uiso 1 1 calc R
H48C H 0.3055 0.4112 1.1043 0.092 Uiso 1 1 calc R
C49 C 0.3731(5) 0.5460(3) 0.9748(3) 0.075(2) Uani 1 1 d U
H49A H 0.3572 0.5655 1.0125 0.113 Uiso 1 1 calc R
H49B H 0.3071 0.557 0.9491 0.113 Uiso 1 1 calc R
H49C H 0.4427 0.5705 0.9609 0.113 Uiso 1 1 calc R
C50 C -0.1772(5) 0.4975(3) 0.9691(2) 0.0483(13) Uani 1 1 d U
C51 C -0.0815(6) 0.5478(3) 0.9750(3) 0.0558(15) Uani 1 1 d U
C52 C -0.0328(4) 0.5387(3) 1.0333(3) 0.0471(13) Uani 1 1 d U
C53 C -0.1010(4) 0.4826(3) 1.0603(2) 0.0375(12) Uani 1 1 d U
C54 C -0.1907(4) 0.4579(3) 1.0209(2) 0.0385(12) Uani 1 1 d U
C55 C -0.2580(7) 0.4870(5) 0.9152(3) 0.129(4) Uani 1 1 d U
H55A H -0.2311 0.5198 0.8849 0.193 Uiso 1 1 calc R
H55B H -0.3375 0.5008 0.924 0.193 Uiso 1 1 calc R
H55C H -0.2558 0.4338 0.9029 0.193 Uiso 1 1 calc R
C56 C -0.0357(9) 0.6057(4) 0.9309(4) 0.154(5) Uani 1 1 d U
H56A H -0.0821 0.6016 0.8957 0.231 Uiso 1 1 calc R
H56B H 0.0455 0.5943 0.9236 0.231 Uiso 1 1 calc R
H56C H -0.0416 0.6575 0.9459 0.231 Uiso 1 1 calc R
C57 C 0.0700(5) 0.5826(4) 1.0612(4) 0.136(4) Uani 1 1 d U
H57A H 0.0834 0.5644 1.1 0.204 Uiso 1 1 calc R
H57B H 0.052 0.6371 1.0618 0.204 Uiso 1 1 calc R
H57C H 0.1396 0.5742 1.0397 0.204 Uiso 1 1 calc R
C58 C -0.0843(7) 0.4546(5) 1.1219(3) 0.099(3) Uani 1 1 d U
H58A H -0.0177 0.4805 1.1399 0.148 Uiso 1 1 calc R
H58B H -0.0706 0.3996 1.1221 0.148 Uiso 1 1 calc R
H58C H -0.154 0.4659 1.1428 0.148 Uiso 1 1 calc R
C59 C -0.2921(5) 0.4027(4) 1.0323(4) 0.092(3) Uani 1 1 d U
H59A H -0.2833 0.3826 1.0708 0.138 Uiso 1 1 calc R
H59B H -0.2911 0.3605 1.0053 0.138 Uiso 1 1 calc R
H59C H -0.3657 0.43 1.0281 0.138 Uiso 1 1 calc R
C60 C 0.0815(4) 0.1233(2) 0.9875(2) 0.0289(10) Uani 1 1 d U
C61 C -0.0217(4) 0.1288(2) 0.95079(18) 0.0269(10) Uani 1 1 d U
C62 C 0.1394(5) 0.1629(3) 1.0938(2) 0.0465(14) Uani 1 1 d U
H62A H 0.2142 0.1408 1.0843 0.07 Uiso 1 1 calc R
H62B H 0.1074 0.1345 1.1252 0.07 Uiso 1 1 calc R
H62C H 0.1503 0.2162 1.1048 0.07 Uiso 1 1 calc R
C63 C -0.1113(4) 0.1679(2) 0.9820(2) 0.0277(10) Uani 1 1 d U
C64 C -0.0639(4) 0.1837(3) 1.03838(19) 0.0303(10) Uani 1 1 d U
C65 C 0.0546(4) 0.1582(3) 1.04175(19) 0.0286(10) Uani 1 1 d U
C66 C 0.1963(4) 0.0839(3) 0.9748(2) 0.0423(13) Uani 1 1 d U
H66A H 0.1932 0.0651 0.9359 0.063 Uiso 1 1 calc R
H66B H 0.209 0.0412 1.0008 0.063 Uiso 1 1 calc R
H66C H 0.26 0.1204 0.9796 0.063 Uiso 1 1 calc R
C67 C -0.0362(5) 0.1000(3) 0.88857(19) 0.0414(13) Uani 1 1 d U
H67A H -0.1146 0.1115 0.874 0.062 Uiso 1 1 calc R
H67B H -0.0234 0.0449 0.8875 0.062 Uiso 1 1 calc R
H67C H 0.0204 0.1255 0.8652 0.062 Uiso 1 1 calc R
C68 C -0.2375(4) 0.1814(3) 0.9604(2) 0.0407(12) Uani 1 1 d U
H68A H -0.2458 0.1654 0.9209 0.061 Uiso 1 1 calc R
H68B H -0.2562 0.2356 0.9634 0.061 Uiso 1 1 calc R
H68C H -0.2904 0.1518 0.9832 0.061 Uiso 1 1 calc R
C69 C -0.1289(5) 0.2208(3) 1.0876(2) 0.0460(13) Uani 1 1 d U
H69A H -0.2082 0.2333 1.0748 0.069 Uiso 1 1 calc R
H69B H -0.0886 0.2673 1.0997 0.069 Uiso 1 1 calc R
H69C H -0.131 0.1851 1.1193 0.069 Uiso 1 1 calc R
C70 C 0.2401(4) 0.3135(3) 0.5755(2) 0.0424(12) Uani 1 1 d U
C71 C 0.3383(5) 0.2628(3) 0.5835(3) 0.0543(14) Uani 1 1 d U
C72 C 0.3904(4) 0.2791(3) 0.6391(3) 0.0522(14) Uani 1 1 d U
C73 C 0.3237(5) 0.3376(3) 0.6636(2) 0.0406(12) Uani 1 1 d U
C74 C 0.2320(4) 0.3593(3) 0.6249(2) 0.0360(11) Uani 1 1 d U
C75 C 0.1600(7) 0.3196(5) 0.5219(3) 0.105(3) Uani 1 1 d U
H75A H 0.1006 0.3584 0.5278 0.158 Uiso 1 1 calc R
H75B H 0.1227 0.2704 0.5145 0.158 Uiso 1 1 calc R
H75C H 0.206 0.334 0.4896 0.158 Uiso 1 1 calc R
C76 C 0.3870(9) 0.2073(4) 0.5400(4) 0.154(5) Uani 1 1 d U
H76A H 0.454 0.1805 0.5568 0.231 Uiso 1 1 calc R
H76B H 0.4108 0.2358 0.5068 0.231 Uiso 1 1 calc R
H76C H 0.3272 0.1703 0.5286 0.231 Uiso 1 1 calc R
C77 C 0.4988(5) 0.2409(5) 0.6645(4) 0.140(4) Uani 1 1 d U
H77A H 0.5156 0.2613 0.7023 0.21 Uiso 1 1 calc R
H77B H 0.5645 0.2509 0.6405 0.21 Uiso 1 1 calc R
H77C H 0.486 0.1859 0.6669 0.21 Uiso 1 1 calc R
C78 C 0.3472(7) 0.3738(5) 0.7237(3) 0.110(3) Uani 1 1 d U
H78A H 0.4147 0.3491 0.742 0.165 Uiso 1 1 calc R
H78B H 0.2794 0.3663 0.7467 0.165 Uiso 1 1 calc R
H78C H 0.3623 0.4283 0.7197 0.165 Uiso 1 1 calc R
C79 C 0.1376(5) 0.4230(3) 0.6332(3) 0.080(2) Uani 1 1 d U
H79A H 0.086 0.4254 0.5996 0.12 Uiso 1 1 calc R
H79B H 0.1759 0.4723 0.6389 0.12 Uiso 1 1 calc R
H79C H 0.0924 0.4108 0.6662 0.12 Uiso 1 1 calc R
C1D C 0.2410(7) 0.7393(5) 0.8946(3) 0.100(2) Uani 1 1 d U
H1D1 H 0.2337 0.6995 0.8658 0.15 Uiso 1 1 calc R
H1D2 H 0.254 0.7157 0.9317 0.15 Uiso 1 1 calc R
H1D3 H 0.3065 0.7724 0.8864 0.15 Uiso 1 1 calc R
C2D C 0.1330(6) 0.7850(4) 0.8945(3) 0.0610(15) Uani 1 1 d U
C3D C 0.1254(7) 0.8461(4) 0.9333(3) 0.0731(18) Uani 1 1 d U
H3D H 0.1875 0.8557 0.9596 0.088 Uiso 1 1 calc R
C4D C 0.0279(9) 0.8917(5) 0.9330(5) 0.119(3) Uani 1 1 d U
H4D H 0.0232 0.9336 0.9581 0.143 Uiso 1 1 calc R
C5D C -0.0698(8) 0.8740(6) 0.8924(6) 0.143(4) Uani 1 1 d U
H5D H -0.1382 0.904 0.8909 0.172 Uiso 1 1 calc R
C6D C -0.0564(9) 0.8074(6) 0.8541(5) 0.129(3) Uani 1 1 d U
H6D H -0.1172 0.7934 0.8283 0.155 Uiso 1 1 calc R
C7D C 0.0421(7) 0.7676(4) 0.8567(3) 0.0783(19) Uani 1 1 d U
H7D H 0.0505 0.7259 0.8317 0.094 Uiso 1 1 calc R
C9D C 0.1249(7) 0.3701(6) 0.2638(4) 0.103(2) Uani 1 1 d DU
C10D C 0.0785(10) 0.3524(7) 0.3173(5) 0.151(4) Uani 1 1 d DU
H10D H 0.0586 0.3917 0.3427 0.181 Uiso 1 1 calc R
C14D C 0.1541(10) 0.3102(7) 0.2270(4) 0.150(4) Uani 1 1 d DU
H14D H 0.185 0.32 0.1912 0.18 Uiso 1 1 calc R
C8D C 0.1493(10) 0.4519(6) 0.2477(4) 0.152(4) Uani 1 1 d U
H8D1 H 0.1233 0.4859 0.2775 0.228 Uiso 1 1 calc R
H8D2 H 0.1078 0.4641 0.2122 0.228 Uiso 1 1 calc R
H8D3 H 0.2327 0.4586 0.2432 0.228 Uiso 1 1 calc R
C12D C 0.0824(13) 0.2169(8) 0.2932(5) 0.183(6) Uani 1 1 d DU
H12D H 0.0596 0.1659 0.3 0.22 Uiso 1 1 calc R
C11D C 0.0630(11) 0.2748(8) 0.3315(6) 0.175(5) Uani 1 1 d DU
H11D H 0.0387 0.2621 0.3682 0.21 Uiso 1 1 calc R
C13D C 0.1359(13) 0.2376(8) 0.2455(4) 0.180(5) Uani 1 1 d DU
H13D H 0.1635 0.1977 0.2226 0.216 Uiso 1 1 calc R

loop_
_atom_site_aniso_label
_atom_site_aniso_U_11
_atom_site_aniso_U_22
_atom_site_aniso_U_33
_atom_site_aniso_U_23
_atom_site_aniso_U_13
_atom_site_aniso_U_12
Cu1 0.0270(3) 0.0231(3) 0.0231(3) -0.0016(2) -0.0033(2) 0.0044(2)
Cu2 0.0304(3) 0.0216(3) 0.0226(3) -0.0002(2) -0.0009(2) -0.0009(2)
Cu3 0.0299(3) 0.0218(3) 0.0246(3) -0.0032(2) -0.0003(2) 0.0008(2)
Cu4 0.0270(3) 0.0229(3) 0.0249(3) -0.0044(2) -0.0006(2) 0.0020(2)
Ti1 0.0188(4) 0.0184(4) 0.0243(4) 0.0014(3) 0.0025(3) 0.0004(3)
Ti2 0.0166(4) 0.0222(4) 0.0230(4) 0.0015(3) 0.0003(3) 0.0011(3)
Ti3 0.0240(4) 0.0160(4) 0.0259(4) -0.0027(3) -0.0007(3) 0.0015(3)
Ti4 0.0166(4) 0.0216(4) 0.0259(4) -0.0047(3) -0.0012(3) -0.0014(3)
Ti5 0.0189(4) 0.0211(4) 0.0269(4) -0.0034(3) 0.0023(3) 0.0010(3)
Ti6 0.0217(4) 0.0177(4) 0.0254(4) 0.0013(3) -0.0006(3) -0.0014(3)
N1 0.027(2) 0.027(2) 0.0195(19) -0.0033(16) -0.0005(15) -0.0018(16)
N2 0.0158(19) 0.024(2) 0.032(2) -0.0014(16) 0.0024(15) 0.0027(16)
N3 0.0222(18) 0.020(2) 0.0188(19) -0.0018(15) -0.0025(14) 0.0044(15)
N4 0.0191(18) 0.020(2) 0.032(2) 0.0014(16) -0.0011(15) -0.0052(15)
N5 0.0245(19) 0.030(2) 0.0210(19) -0.0025(16) 0.0000(15) 0.0020(16)
N6 0.0210(19) 0.0153(19) 0.026(2) 0.0008(15) -0.0004(15) -0.0009(15)
N7 0.021(2) 0.022(2) 0.027(2) 0.0044(16) -0.0008(16) -0.0041(16)
N8 0.024(2) 0.0182(19) 0.0233(19) -0.0051(16) -0.0022(15) 0.0035(15)
C1 0.057(3) 0.018(2) 0.025(3) -0.001(2) -0.003(2) 0.005(2)
C2 0.082(4) 0.023(3) 0.027(3) -0.008(2) 0.005(3) 0.006(3)
C3 0.121(5) 0.022(3) 0.021(3) -0.002(2) 0.000(3) -0.003(3)
C4 0.025(2) 0.025(3) 0.031(3) 0.000(2) 0.0023(19) 0.002(2)
C5 0.030(2) 0.029(3) 0.025(2) -0.0021(19) -0.0011(19) 0.005(2)
C6 0.029(2) 0.023(2) 0.028(2) -0.0025(19) -0.0042(19) 0.0093(19)
C10 0.030(2) 0.037(3) 0.045(3) 0.008(2) 0.004(2) 0.005(2)
C11 0.113(5) 0.029(3) 0.081(5) 0.007(3) 0.036(4) 0.002(3)
C12 0.173(7) 0.036(4) 0.087(6) 0.007(4) 0.069(5) -0.010(4)
C13 0.228(9) 0.034(4) 0.035(4) 0.017(3) 0.013(5) -0.018(5)
C14 0.215(8) 0.035(4) 0.061(5) 0.012(3) -0.051(6) -0.006(5)
C15 0.140(5) 0.035(3) 0.058(4) 0.012(3) -0.043(4) -0.012(3)
C16 0.031(3) 0.032(3) 0.051(3) -0.001(2) -0.002(2) 0.004(2)
C17 0.056(3) 0.027(3) 0.055(3) 0.012(2) -0.009(3) 0.004(2)
C18 0.052(3) 0.044(3) 0.055(3) 0.006(3) -0.019(3) 0.015(3)
C19 0.022(3) 0.055(4) 0.083(4) 0.002(3) -0.006(3) 0.008(2)
C20 0.020(2) 0.037(3) 0.042(3) 0.007(2) 0.000(2) 0.001(2)
C21 0.015(2) 0.047(3) 0.032(2) -0.001(2) -0.0001(18) 0.006(2)
C22 0.019(2) 0.029(2) 0.037(2) 0.001(2) -0.0053(19) 0.0107(19)
C23 0.019(2) 0.036(3) 0.032(2) 0.008(2) -0.0043(18) 0.004(2)
C24 0.014(2) 0.034(3) 0.037(3) -0.003(2) -0.0067(18) -0.0054(19)
C25 0.040(3) 0.058(4) 0.072(4) 0.025(3) 0.008(3) -0.015(3)
C26 0.044(3) 0.051(3) 0.053(3) -0.007(3) -0.018(3) 0.000(3)
C27 0.045(3) 0.067(4) 0.037(3) 0.017(3) -0.003(2) 0.008(3)
C28 0.043(3) 0.037(3) 0.073(4) -0.003(3) -0.011(3) 0.013(3)
C29 0.051(3) 0.080(4) 0.038(3) -0.013(3) 0.007(3) 0.019(3)
C30 0.041(3) 0.022(3) 0.043(3) -0.007(2) 0.005(2) 0.007(2)
C31 0.042(3) 0.019(2) 0.032(2) -0.006(2) -0.001(2) 0.002(2)
C32 0.043(3) 0.016(2) 0.039(3) -0.006(2) 0.001(2) 0.000(2)
C33 0.054(3) 0.016(2) 0.043(3) 0.000(2) -0.008(2) 0.009(2)
C34 0.038(3) 0.019(3) 0.054(3) -0.005(2) -0.008(2) 0.011(2)
C35 0.059(4) 0.036(3) 0.065(4) -0.011(3) 0.028(3) 0.007(3)
C36 0.062(3) 0.036(3) 0.039(3) -0.007(2) -0.009(2) -0.001(3)
C37 0.062(3) 0.027(3) 0.061(4) 0.000(3) 0.008(3) -0.017(3)
C38 0.096(5) 0.029(3) 0.043(3) -0.002(3) -0.017(3) -0.001(3)
C39 0.044(3) 0.047(4) 0.091(5) -0.020(3) -0.020(3) 0.023(3)
C40 0.020(2) 0.072(3) 0.029(2) 0.001(2) -0.0006(19) -0.014(2)
C41 0.015(2) 0.054(3) 0.047(3) -0.027(2) -0.002(2) 0.000(2)
C42 0.020(2) 0.031(3) 0.044(3) -0.002(2) -0.011(2) -0.006(2)
C43 0.024(2) 0.034(3) 0.030(2) -0.007(2) -0.0033(19) -0.006(2)
C44 0.018(2) 0.029(2) 0.054(3) 0.003(2) -0.006(2) -0.0081(19)
C45 0.050(4) 0.175(8) 0.040(3) 0.027(4) -0.002(3) -0.035(4)
C46 0.026(3) 0.101(5) 0.114(5) -0.078(5) -0.009(3) 0.018(3)
C47 0.050(4) 0.052(4) 0.103(5) 0.027(4) -0.036(3) -0.008(3)
C48 0.060(4) 0.085(5) 0.038(3) -0.025(3) -0.004(3) -0.017(3)
C49 0.039(3) 0.030(3) 0.154(7) 0.012(3) -0.022(4) -0.010(3)
C50 0.041(3) 0.052(4) 0.051(3) -0.014(3) -0.010(2) 0.029(2)
C51 0.072(4) 0.027(3) 0.071(4) 0.014(3) 0.042(3) 0.023(3)
C52 0.020(2) 0.030(3) 0.091(4) -0.029(3) 0.009(2) 0.000(2)
C53 0.037(3) 0.039(3) 0.037(3) -0.013(2) 0.007(2) 0.016(2)
C54 0.021(2) 0.037(3) 0.059(3) -0.012(2) 0.012(2) 0.000(2)
C55 0.137(7) 0.158(8) 0.085(5) -0.052(5) -0.078(5) 0.103(6)
C56 0.212(10) 0.069(5) 0.193(9) 0.070(6) 0.165(8) 0.072(6)
C57 0.039(4) 0.100(6) 0.269(11) -0.135(7) 0.006(5) -0.011(4)
C58 0.129(7) 0.130(7) 0.036(3) -0.004(4) 0.007(4) 0.071(6)
C59 0.040(4) 0.044(4) 0.195(8) -0.024(4) 0.043(4) 0.001(3)
C60 0.029(2) 0.018(2) 0.039(3) 0.009(2) -0.0017(19) 0.0008(19)
C61 0.035(2) 0.018(2) 0.028(2) 0.0041(19) 0.0000(19) -0.0063(19)
C62 0.059(3) 0.049(3) 0.031(3) 0.015(2) -0.005(2) -0.004(3)
C63 0.030(2) 0.014(2) 0.039(3) 0.0071(19) 0.0008(19) -0.0011(19)
C64 0.040(3) 0.024(3) 0.028(2) 0.003(2) 0.0109(19) -0.012(2)
C65 0.032(2) 0.023(3) 0.031(2) 0.006(2) 0.0004(19) -0.002(2)
C66 0.040(3) 0.039(3) 0.049(3) 0.004(2) 0.006(2) 0.007(2)
C67 0.051(3) 0.037(3) 0.036(3) -0.008(2) 0.005(2) -0.011(3)
C68 0.027(3) 0.037(3) 0.057(3) 0.002(3) -0.004(2) -0.008(2)
C69 0.058(3) 0.040(3) 0.042(3) 0.002(2) 0.020(3) -0.003(3)
C70 0.048(3) 0.049(3) 0.030(3) 0.020(2) -0.001(2) -0.026(2)
C71 0.067(4) 0.029(3) 0.070(4) -0.006(3) 0.056(3) -0.012(3)
C72 0.014(2) 0.049(3) 0.094(4) 0.037(3) 0.007(2) -0.003(2)
C73 0.042(3) 0.038(3) 0.041(3) 0.005(2) -0.006(2) -0.020(2)
C74 0.034(3) 0.024(3) 0.052(3) 0.008(2) 0.018(2) 0.001(2)
C75 0.122(6) 0.136(8) 0.056(4) 0.048(4) -0.031(4) -0.075(5)
C76 0.230(11) 0.052(5) 0.192(8) -0.034(5) 0.184(8) -0.033(5)
C77 0.021(3) 0.124(7) 0.275(11) 0.120(8) -0.009(5) -0.002(4)
C78 0.155(8) 0.126(7) 0.048(4) 0.001(4) -0.015(4) -0.104(6)
C79 0.069(4) 0.040(4) 0.135(6) 0.037(4) 0.052(4) 0.012(3)
C1D 0.100(5) 0.093(6) 0.109(6) -0.005(5) 0.020(5) -0.001(4)
C2D 0.085(4) 0.054(4) 0.045(3) 0.014(3) 0.019(3) -0.023(3)
C3D 0.099(5) 0.053(4) 0.069(4) -0.001(3) 0.035(4) -0.022(3)
C4D 0.129(7) 0.069(5) 0.165(8) 0.049(5) 0.082(6) 0.010(5)
C5D 0.074(5) 0.113(7) 0.246(12) 0.104(7) 0.069(6) 0.044(6)
C6D 0.096(6) 0.138(8) 0.155(8) 0.091(6) 0.013(6) 0.004(6)
C7D 0.096(5) 0.078(5) 0.060(4) 0.027(4) -0.005(4) -0.033(4)
C9D 0.102(6) 0.115(6) 0.089(6) 0.012(5) -0.032(5) -0.006(5)
C10D 0.192(10) 0.137(8) 0.126(8) -0.018(6) 0.060(7) -0.009(9)
C14D 0.249(13) 0.142(7) 0.059(5) -0.013(5) -0.003(6) -0.019(9)
C8D 0.186(11) 0.123(7) 0.143(9) 0.011(6) -0.056(8) -0.022(7)
C12D 0.288(16) 0.151(9) 0.107(8) 0.001(6) -0.030(9) -0.079(10)
C11D 0.217(12) 0.164(10) 0.149(9) 0.005(7) 0.075(9) -0.055(11)
C13D 0.318(16) 0.138(7) 0.083(7) -0.020(6) -0.004(8) -0.011(11)

loop_
_atom_type_symbol
_atom_type_description
_atom_type_scat_dispersion_real
_atom_type_scat_dispersion_imag
_atom_type_scat_source
C C 0.0033 0.0016 'International Tables Vol C Tables 4.2.6.8 and 6.1.1.4'
H H 0 0 'International Tables Vol C Tables 4.2.6.8 and 6.1.1.4'
N N 0.0061 0.0033 'International Tables Vol C Tables 4.2.6.8 and 6.1.1.4'
Ti Ti 0.2776 0.4457 'International Tables Vol C Tables 4.2.6.8 and 6.1.1.4'
Cu Cu 0.3201 1.2651 'International Tables Vol C Tables 4.2.6.8 and 6.1.1.4'

loop_
_exptl_crystal_face_index_h
_exptl_crystal_face_index_k
_exptl_crystal_face_index_l
_exptl_crystal_face_perp_dist
0 -16 17 0.052
1 19 -20 0.081
5 -1 1 0.214
-1 0 0 0.251
0 2 3 0.058
-1 -12 -17 0.164

loop_
_geom_angle_atom_site_label_1
_geom_angle_atom_site_label_2
_geom_angle_atom_site_label_3
_geom_angle
C4 Cu1 N3 150.17(16)
C4 Cu1 N2 102.50(16)
N3 Cu1 N2 89.51(13)
C4 Cu1 N4 119.46(16)
N3 Cu1 N4 87.80(13)
N2 Cu1 N4 87.86(13)
C4 Cu1 Cu4 50.05(13)
N3 Cu1 Cu4 103.99(10)
N2 Cu1 Cu4 139.36(10)
N4 Cu1 Cu4 130.07(9)
C4 Cu1 Ti1 137.63(13)
N3 Cu1 Ti1 44.76(9)
N2 Cu1 Ti1 44.91(10)
N4 Cu1 Ti1 89.97(10)
Cu4 Cu1 Ti1 132.14(4)
C4 Cu1 Ti2 160.34(13)
N3 Cu1 Ti2 43.37(9)
N2 Cu1 Ti2 89.33(10)
N4 Cu1 Ti2 44.45(9)
Cu4 Cu1 Ti2 126.65(3)
Ti1 Cu1 Ti2 61.08(3)
C4 Cu1 Ti3 117.81(13)
N3 Cu1 Ti3 89.79(10)
N2 Cu1 Ti3 43.82(10)
N4 Cu1 Ti3 44.09(9)
Cu4 Cu1 Ti3 165.33(3)
Ti1 Cu1 Ti3 61.80(4)
Ti2 Cu1 Ti3 61.18(3)
C4 Cu1 Cu3 113.45(13)
N3 Cu1 Cu3 39.31(9)
N2 Cu1 Cu3 120.70(10)
N4 Cu1 Cu3 110.78(9)
Cu4 Cu1 Cu3 64.75(2)
Ti1 Cu1 Cu3 78.13(3)
Ti2 Cu1 Cu3 72.04(2)
Ti3 Cu1 Cu3 128.58(3)
C1 Cu2 N7 134.48(17)
C1 Cu2 N6 98.55(16)
N7 Cu2 N6 88.63(13)
C1 Cu2 N8 136.68(17)
N7 Cu2 N8 88.22(13)
N6 Cu2 N8 87.56(13)
C1 Cu2 Cu3 49.45(13)
N7 Cu2 Cu3 128.72(10)
N6 Cu2 Cu3 141.14(9)
N8 Cu2 Cu3 102.10(9)
C1 Cu2 Ti4 125.64(15)
N7 Cu2 Ti4 90.22(10)
N6 Cu2 Ti4 44.51(9)
N8 Cu2 Ti4 43.15(9)
Cu3 Cu2 Ti4 130.82(4)
C1 Cu2 Ti6 172.61(14)
N7 Cu2 Ti6 44.87(10)
N6 Cu2 Ti6 88.84(10)
N8 Cu2 Ti6 43.39(9)
Cu3 Cu2 Ti6 123.89(4)
Ti4 Cu2 Ti6 60.40(4)
C1 Cu2 Ti5 124.39(14)
N7 Cu2 Ti5 44.83(10)
N6 Cu2 Ti5 43.87(9)
N8 Cu2 Ti5 89.09(9)
Cu3 Cu2 Ti5 167.39(3)
Ti4 Cu2 Ti5 61.67(4)
Ti6 Cu2 Ti5 61.33(4)
C1 Cu2 Cu4 107.09(14)
N7 Cu2 Cu4 107.33(10)
N6 Cu2 Cu4 120.66(9)
N8 Cu2 Cu4 38.75(9)
Cu3 Cu2 Cu4 63.77(2)
Ti4 Cu2 Cu4 77.83(3)
Ti6 Cu2 Cu4 68.92(3)
Ti5 Cu2 Cu4 126.46(3)
N3 Cu3 C1 150.80(17)
N3 Cu3 Cu2 158.91(11)
C1 Cu3 Cu2 50.20(13)
N3 Cu3 Cu1 46.30(10)
C1 Cu3 Cu1 158.17(14)
Cu2 Cu3 Cu1 114.73(3)
N3 Cu3 Cu4 96.70(11)
C1 Cu3 Cu4 109.56(14)
Cu2 Cu3 Cu4 65.77(4)
Cu1 Cu3 Cu4 50.47(3)
N8 Cu4 C4 149.08(16)
N8 Cu4 Cu1 160.25(10)
C4 Cu4 Cu1 50.18(13)
N8 Cu4 Cu3 97.12(11)
C4 Cu4 Cu3 113.59(13)
Cu1 Cu4 Cu3 64.77(4)
N8 Cu4 Cu2 47.07(10)
C4 Cu4 Cu2 163.85(13)
Cu1 Cu4 Cu2 113.75(3)
Cu3 Cu4 Cu2 50.46(3)
N3 Ti1 N2 101.27(15)
N3 Ti1 N1 86.26(14)
N2 Ti1 N1 85.21(15)
N3 Ti1 C70 122.54(18)
N2 Ti1 C70 134.18(17)
N1 Ti1 C70 108.56(16)
N3 Ti1 C71 150.39(17)
N2 Ti1 C71 99.87(18)
N1 Ti1 C71 116.05(19)
C70 Ti1 C71 34.52(19)
N3 Ti1 C74 94.14(15)
N2 Ti1 C74 142.75(16)
N1 Ti1 C74 129.86(16)
C70 Ti1 C74 34.04(17)
C71 Ti1 C74 56.89(17)
N3 Ti1 C73 96.56(17)
N2 Ti1 C73 109.94(17)
N1 Ti1 C73 163.57(16)
C70 Ti1 C73 56.44(17)
C71 Ti1 C73 56.53(18)
C74 Ti1 C73 33.94(17)
N3 Ti1 C72 126.5(2)
N2 Ti1 C72 87.53(16)
N1 Ti1 C72 147.2(2)
C70 Ti1 C72 57.00(18)
C71 Ti1 C72 34.5(2)
C74 Ti1 C72 56.50(17)
C73 Ti1 C72 33.56(19)
N3 Ti1 Cu1 50.27(10)
N2 Ti1 Cu1 51.19(10)
N1 Ti1 Cu1 87.00(11)
C70 Ti1 Cu1 163.19(13)
C71 Ti1 Cu1 143.09(18)
C74 Ti1 Cu1 130.00(13)
C73 Ti1 Cu1 107.28(12)
C72 Ti1 Cu1 112.67(14)
N3 Ti1 Ti2 42.81(10)
N2 Ti1 Ti2 92.80(10)
N1 Ti1 Ti2 43.51(10)
C70 Ti1 Ti2 127.66(13)
C71 Ti1 Ti2 155.13(18)
C74 Ti1 Ti2 120.57(11)
C73 Ti1 Ti2 137.69(14)
C72 Ti1 Ti2 169.11(17)
Cu1 Ti1 Ti2 60.07(3)
N3 Ti1 Ti3 92.18(11)
N2 Ti1 Ti3 42.91(10)
N1 Ti1 Ti3 42.46(11)
C70 Ti1 Ti3 136.18(14)
C71 Ti1 Ti3 117.39(13)
C74 Ti1 Ti3 169.65(13)
C73 Ti1 Ti3 152.79(13)
C72 Ti1 Ti3 124.80(14)
Cu1 Ti1 Ti3 60.10(3)
Ti2 Ti1 Ti3 60.29(3)
N3 Ti2 N1 87.43(14)
N3 Ti2 N4 101.21(14)
N1 Ti2 N4 85.97(15)
N3 Ti2 C23 118.24(15)
N1 Ti2 C23 96.92(15)
N4 Ti2 C23 140.50(15)
N3 Ti2 C24 151.80(15)
N1 Ti2 C24 100.45(15)
N4 Ti2 C24 106.29(15)
C23 Ti2 C24 34.35(15)
N3 Ti2 C22 95.97(15)
N1 Ti2 C22 124.99(15)
N4 Ti2 C22 145.30(15)
C23 Ti2 C22 34.96(15)
C24 Ti2 C22 57.32(15)
N3 Ti2 C21 107.07(15)
N1 Ti2 C21 153.62(14)
N4 Ti2 C21 111.69(16)
C23 Ti2 C21 56.90(15)
C24 Ti2 C21 56.73(15)
C22 Ti2 C21 33.78(15)
N3 Ti2 C20 140.04(15)
N1 Ti2 C20 131.40(16)
N4 Ti2 C20 91.97(15)
C23 Ti2 C20 56.99(15)
C24 Ti2 C20 34.28(15)
C22 Ti2 C20 56.73(15)
C21 Ti2 C20 33.97(15)
N3 Ti2 Cu1 49.60(10)
N1 Ti2 Cu1 86.27(11)
N4 Ti2 Cu1 51.65(10)
C23 Ti2 Cu1 167.45(12)
C24 Ti2 Cu1 156.81(11)
C22 Ti2 Cu1 135.09(11)
C21 Ti2 Cu1 119.97(11)
C20 Ti2 Cu1 128.57(11)
N3 Ti2 Ti1 43.62(10)
N1 Ti2 Ti1 43.87(10)
N4 Ti2 Ti1 93.25(10)
C23 Ti2 Ti1 115.95(11)
C24 Ti2 Ti1 138.55(12)
C22 Ti2 Ti1 119.50(11)
C21 Ti2 Ti1 146.35(12)
C20 Ti2 Ti1 172.54(11)
Cu1 Ti2 Ti1 58.86(4)
N3 Ti2 Ti3 93.06(10)
N1 Ti2 Ti3 42.61(11)
N4 Ti2 Ti3 43.50(10)
C23 Ti2 Ti3 129.49(12)
C24 Ti2 Ti3 111.13(11)
C22 Ti2 Ti3 164.33(11)
C21 Ti2 Ti3 151.93(12)
C20 Ti2 Ti3 120.98(12)
Cu1 Ti2 Ti3 59.82(3)
Ti1 Ti2 Ti3 60.59(3)
N1 Ti3 N2 85.81(15)
N1 Ti3 N4 86.07(14)
N2 Ti3 N4 101.07(14)
N1 Ti3 C30 118.19(16)
N2 Ti3 C30 100.36(16)
N4 Ti3 C30 148.61(16)
N1 Ti3 C31 109.99(15)
N2 Ti3 C31 136.18(15)
N4 Ti3 C31 120.02(16)
C30 Ti3 C31 35.92(16)
N1 Ti3 C32 131.20(15)
N2 Ti3 C32 142.03(15)
N4 Ti3 C32 91.15(15)
C30 Ti3 C32 58.17(16)
C31 Ti3 C32 34.74(15)
N1 Ti3 C34 148.87(17)
N2 Ti3 C34 86.69(16)
N4 Ti3 C34 125.03(16)
C30 Ti3 C34 34.54(16)
C31 Ti3 C34 58.37(16)
C32 Ti3 C34 57.54(17)
N1 Ti3 C33 165.67(16)
N2 Ti3 C33 108.20(16)
N4 Ti3 C33 93.95(16)
C30 Ti3 C33 57.46(17)
C31 Ti3 C33 57.81(16)
C32 Ti3 C33 34.49(15)
C34 Ti3 C33 34.30(17)
N1 Ti3 Cu1 85.69(11)
N2 Ti3 Cu1 49.98(10)
N4 Ti3 Cu1 51.15(10)
C30 Ti3 Cu1 142.55(12)
C31 Ti3 Cu1 162.43(12)
C32 Ti3 Cu1 128.25(12)
C34 Ti3 Cu1 111.83(12)
C33 Ti3 Cu1 105.48(12)
N1 Ti3 Ti2 42.74(10)
N2 Ti3 Ti2 91.87(11)
N4 Ti3 Ti2 43.47(10)
C30 Ti3 Ti2 156.85(13)
C31 Ti3 Ti2 127.87(12)
C32 Ti3 Ti2 120.21(12)
C34 Ti3 Ti2 167.82(13)
C33 Ti3 Ti2 136.49(13)
Cu1 Ti3 Ti2 59.00(3)
N1 Ti3 Ti1 42.94(10)
N2 Ti3 Ti1 43.03(10)
N4 Ti3 Ti1 91.95(10)
C30 Ti3 Ti1 119.29(13)
C31 Ti3 Ti1 139.19(12)
C32 Ti3 Ti1 173.05(11)
C34 Ti3 Ti1 124.77(13)
C33 Ti3 Ti1 151.21(12)
Cu1 Ti3 Ti1 58.10(3)
Ti2 Ti3 Ti1 59.12(3)
N8 Ti4 N5 87.07(15)
N8 Ti4 N6 102.67(14)
N5 Ti4 N6 84.90(14)
N8 Ti4 C42 108.46(15)
N5 Ti4 C42 112.31(16)
N6 Ti4 C42 144.79(15)
N8 Ti4 C43 143.35(15)
N5 Ti4 C43 106.47(15)
N6 Ti4 C43 112.18(16)
C42 Ti4 C43 34.91(16)
N8 Ti4 C41 91.22(15)
N5 Ti4 C41 142.93(17)
N6 Ti4 C41 131.29(17)
C42 Ti4 C41 34.42(17)
C43 Ti4 C41 57.36(15)
N8 Ti4 C44 141.72(16)
N5 Ti4 C44 130.77(16)
N6 Ti4 C44 88.36(15)
C42 Ti4 C44 56.90(15)
C43 Ti4 C44 34.41(15)
C41 Ti4 C44 56.12(16)
N8 Ti4 C40 107.64(17)
N5 Ti4 C40 163.63(15)
N6 Ti4 C40 98.39(17)
C42 Ti4 C40 56.89(17)
C43 Ti4 C40 57.39(15)
C41 Ti4 C40 33.52(17)
C44 Ti4 C40 34.08(16)
N8 Ti4 Cu2 51.54(10)
N5 Ti4 Cu2 86.70(11)
N6 Ti4 Cu2 51.27(10)
C42 Ti4 Cu2 153.11(12)
C43 Ti4 Cu2 158.75(12)
C41 Ti4 Cu2 120.35(12)
C44 Ti4 Cu2 124.77(12)
C40 Ti4 Cu2 107.93(12)
N8 Ti4 Ti6 43.19(10)
N5 Ti4 Ti6 43.97(11)
N6 Ti4 Ti6 93.12(10)
C42 Ti4 Ti6 120.87(12)
C43 Ti4 Ti6 140.51(12)
C41 Ti4 Ti6 125.72(13)
C44 Ti4 Ti6 174.23(12)
C40 Ti4 Ti6 150.64(13)
Cu2 Ti4 Ti6 59.93(3)
N8 Ti4 Ti5 93.08(10)
N5 Ti4 Ti5 42.40(10)
N6 Ti4 Ti5 42.74(10)
C42 Ti4 Ti5 146.96(12)
C43 Ti4 Ti5 120.10(11)
C41 Ti4 Ti5 173.46(14)
C44 Ti4 Ti5 118.03(12)
C40 Ti4 Ti5 140.02(14)
Cu2 Ti4 Ti5 59.43(3)
Ti6 Ti4 Ti5 60.42(3)
N5 Ti5 N6 85.75(14)
N5 Ti5 N7 86.65(15)
N6 Ti5 N7 100.36(15)
N5 Ti5 C52 119.87(18)
N6 Ti5 C52 99.00(17)
N7 Ti5 C52 148.16(16)
N5 Ti5 C53 108.15(16)
N6 Ti5 C53 132.73(17)
N7 Ti5 C53 124.75(17)
C52 Ti5 C53 34.58(18)
N5 Ti5 C51 153.9(2)
N6 Ti5 C51 89.65(17)
N7 Ti5 C51 119.4(2)
C52 Ti5 C51 35.81(19)
C53 Ti5 C51 58.03(18)
N5 Ti5 C50 159.63(19)
N6 Ti5 C50 114.52(19)
N7 Ti5 C50 91.30(18)
C52 Ti5 C50 57.57(18)
C53 Ti5 C50 57.17(18)
C51 Ti5 C50 33.8(2)
N5 Ti5 C54 126.05(17)
N6 Ti5 C54 146.12(16)
N7 Ti5 C54 93.61(16)
C52 Ti5 C54 57.30(16)
C53 Ti5 C54 34.54(16)
C51 Ti5 C54 56.76(18)
C50 Ti5 C54 33.82(18)
N5 Ti5 Cu2 86.59(11)
N6 Ti5 Cu2 50.98(10)
N7 Ti5 Cu2 49.47(10)
C52 Ti5 Cu2 140.53(16)
C53 Ti5 Cu2 164.51(12)
C51 Ti5 Cu2 110.16(14)
C50 Ti5 Cu2 107.36(13)
C54 Ti5 Cu2 131.88(13)
N5 Ti5 Ti6 42.93(11)
N6 Ti5 Ti6 92.00(10)
N7 Ti5 Ti6 43.81(10)
C52 Ti5 Ti6 159.04(16)
C53 Ti5 Ti6 129.25(13)
C51 Ti5 Ti6 163.12(18)
C50 Ti5 Ti6 132.64(15)
C54 Ti5 Ti6 118.71(12)
Cu2 Ti5 Ti6 59.20(3)
N5 Ti5 Ti4 42.86(10)
N6 Ti5 Ti4 43.13(10)
N7 Ti5 Ti4 91.23(11)
C52 Ti5 Ti4 119.97(12)
C53 Ti5 Ti4 135.74(12)
C51 Ti5 Ti4 129.49(15)
C50 Ti5 Ti4 157.51(16)
C54 Ti5 Ti4 167.60(13)
Cu2 Ti5 Ti4 58.90(3)
Ti6 Ti5 Ti4 58.79(3)
N8 Ti6 N5 86.84(15)
N8 Ti6 N7 100.94(15)
N5 Ti6 N7 86.43(15)
N8 Ti6 C63 141.37(15)
N5 Ti6 C63 131.15(15)
N7 Ti6 C63 89.80(15)
N8 Ti6 C65 120.07(15)
N5 Ti6 C65 97.34(16)
N7 Ti6 C65 138.93(15)
C63 Ti6 C65 57.26(15)
N8 Ti6 C60 97.69(15)
N5 Ti6 C60 125.10(15)
N7 Ti6 C60 144.17(15)
C63 Ti6 C60 57.49(15)
C65 Ti6 C60 34.73(15)
N8 Ti6 C61 107.99(15)
N5 Ti6 C61 154.41(15)
N7 Ti6 C61 110.11(15)
C63 Ti6 C61 34.68(15)
C65 Ti6 C61 57.29(15)
C60 Ti6 C61 34.37(14)
N8 Ti6 C64 153.28(15)
N5 Ti6 C64 100.69(16)
N7 Ti6 C64 105.06(16)
C63 Ti6 C64 34.36(15)
C65 Ti6 C64 33.95(15)
C60 Ti6 C64 56.99(16)
C61 Ti6 C64 57.00(15)
N8 Ti6 Cu2 51.35(10)
N5 Ti6 Cu2 86.59(11)
N7 Ti6 Cu2 49.65(10)
C63 Ti6 Cu2 125.66(11)
C65 Ti6 Cu2 170.54(11)
C60 Ti6 Cu2 137.01(12)
C61 Ti6 Cu2 118.98(11)
C64 Ti6 Cu2 153.60(12)
N8 Ti6 Ti4 42.81(10)
N5 Ti6 Ti4 44.11(10)
N7 Ti6 Ti4 93.01(11)
C63 Ti6 Ti4 174.19(11)
C65 Ti6 Ti4 117.93(11)
C60 Ti6 Ti4 120.99(11)
C61 Ti6 Ti4 147.25(11)
C64 Ti6 Ti4 139.83(12)
Cu2 Ti6 Ti4 59.67(3)
N8 Ti6 Ti5 93.10(10)
N5 Ti6 Ti5 42.61(10)
N7 Ti6 Ti5 43.91(11)
C63 Ti6 Ti5 118.81(11)
C65 Ti6 Ti5 128.56(12)
C60 Ti6 Ti5 163.26(12)
C61 Ti6 Ti5 150.53(11)
C64 Ti6 Ti5 109.86(11)
Cu2 Ti6 Ti5 59.47(4)
Ti4 Ti6 Ti5 60.78(3)
Ti3 N1 Ti2 94.64(15)
Ti3 N1 Ti1 94.60(15)
Ti2 N1 Ti1 92.63(15)
Ti1 N2 Ti3 94.06(15)
Ti1 N2 Cu1 83.89(13)
Ti3 N2 Cu1 86.20(13)
Cu3 N3 Ti1 140.55(19)
Cu3 N3 Ti2 125.83(18)
Ti1 N3 Ti2 93.58(15)
Cu3 N3 Cu1 94.39(14)
Ti1 N3 Cu1 84.97(13)
Ti2 N3 Cu1 87.03(14)
Ti2 N4 Ti3 93.02(15)
Ti2 N4 Cu1 83.90(13)
Ti3 N4 Cu1 84.76(13)
Ti5 N5 Ti6 94.47(15)
Ti5 N5 Ti4 94.74(16)
Ti6 N5 Ti4 91.92(15)
Ti5 N6 Ti4 94.13(15)
Ti5 N6 Cu2 85.14(13)
Ti4 N6 Cu2 84.22(13)
Ti6 N7 Ti5 92.28(15)
Ti6 N7 Cu2 85.48(14)
Ti5 N7 Cu2 85.70(14)
Cu4 N8 Ti4 146.90(19)
Cu4 N8 Ti6 118.99(17)
Ti4 N8 Ti6 93.99(15)
Cu4 N8 Cu2 94.19(14)
Ti4 N8 Cu2 85.31(13)
Ti6 N8 Cu2 85.26(13)
C2 C1 Cu2 146.2(4)
C2 C1 Cu3 132.3(4)
Cu2 C1 Cu3 80.35(18)
C1 C2 C3 175.4(6)
C15 C3 C11 119.0(5)
C15 C3 C2 119.8(6)
C11 C3 C2 121.2(6)
C5 C4 Cu1 149.5(4)
C5 C4 Cu4 130.7(4)
Cu1 C4 Cu4 79.77(17)
C4 C5 C6 175.8(5)
C10 C6 C16 119.0(4)
C10 C6 C5 119.7(4)
C16 C6 C5 121.3(4)
C6 C10 C19 120.1(5)
C12 C11 C3 121.6(7)
C13 C12 C11 119.4(8)
C12 C13 C14 121.1(7)
C15 C14 C13 120.4(8)
C3 C15 C14 118.5(8)
C17 C16 C6 119.9(5)
C18 C17 C16 120.9(5)
C17 C18 C19 119.2(5)
C18 C19 C10 120.9(5)
C21 C20 C24 107.9(4)
C21 C20 C25 126.1(5)
C24 C20 C25 125.8(5)
C21 C20 Ti2 73.0(2)
C24 C20 Ti2 72.3(2)
C25 C20 Ti2 124.0(3)
C20 C21 C22 109.2(4)
C20 C21 C29 125.4(5)
C22 C21 C29 125.1(5)
C20 C21 Ti2 73.1(2)
C22 C21 Ti2 73.0(2)
C29 C21 Ti2 124.3(3)
C23 C22 C21 107.0(4)
C23 C22 C28 125.4(4)
C21 C22 C28 127.6(4)
C23 C22 Ti2 71.3(2)
C21 C22 Ti2 73.2(2)
C28 C22 Ti2 123.1(3)
C22 C23 C24 108.1(4)
C22 C23 C27 126.3(4)
C24 C23 C27 125.5(4)
C22 C23 Ti2 73.8(2)
C24 C23 Ti2 73.7(2)
C27 C23 Ti2 120.1(3)
C20 C24 C23 107.8(4)
C20 C24 C26 127.2(4)
C23 C24 C26 125.0(4)
C20 C24 Ti2 73.4(2)
C23 C24 Ti2 71.9(2)
C26 C24 Ti2 122.5(3)
C31 C30 C34 108.0(4)
C31 C30 C35 124.2(4)
C34 C30 C35 127.8(5)
C31 C30 Ti3 71.8(2)
C34 C30 Ti3 74.4(3)
C35 C30 Ti3 119.4(3)
C30 C31 C32 107.2(4)
C30 C31 C36 126.6(4)
C32 C31 C36 126.1(4)
C30 C31 Ti3 72.3(2)
C32 C31 Ti3 74.4(2)
C36 C31 Ti3 121.5(3)
C31 C32 C33 108.2(4)
C31 C32 C37 125.7(4)
C33 C32 C37 126.0(4)
C31 C32 Ti3 70.9(3)
C33 C32 Ti3 73.5(3)
C37 C32 Ti3 123.6(3)
C34 C33 C32 108.4(4)
C34 C33 C38 126.0(5)
C32 C33 C38 125.6(5)
C34 C33 Ti3 72.3(3)
C32 C33 Ti3 72.0(3)
C38 C33 Ti3 122.7(3)
C33 C34 C30 108.2(4)
C33 C34 C39 126.0(5)
C30 C34 C39 125.7(5)
C33 C34 Ti3 73.4(3)
C30 C34 Ti3 71.1(3)
C39 C34 Ti3 124.1(3)
C41 C40 C44 107.9(4)
C41 C40 C45 125.1(5)
C44 C40 C45 127.0(6)
C41 C40 Ti4 73.1(3)
C44 C40 Ti4 72.8(3)
C45 C40 Ti4 121.0(3)
C40 C41 C42 108.6(4)
C40 C41 C46 124.7(5)
C42 C41 C46 126.6(6)
C40 C41 Ti4 73.4(3)
C42 C41 Ti4 71.3(2)
C46 C41 Ti4 122.9(3)
C41 C42 C43 107.9(4)
C41 C42 C47 126.0(5)
C43 C42 C47 126.0(5)
C41 C42 Ti4 74.3(2)
C43 C42 Ti4 72.5(2)
C47 C42 Ti4 121.2(3)
C42 C43 C44 106.8(4)
C42 C43 C48 125.2(5)
C44 C43 C48 127.9(5)
C42 C43 Ti4 72.6(2)
C44 C43 Ti4 74.3(2)
C48 C43 Ti4 120.7(3)
C40 C44 C43 108.6(4)
C40 C44 C49 125.3(5)
C43 C44 C49 126.1(5)
C40 C44 Ti4 73.1(3)
C43 C44 Ti4 71.2(2)
C49 C44 Ti4 122.8(3)
C54 C50 C51 109.1(5)
C54 C50 C55 124.5(7)
C51 C50 C55 126.4(7)
C54 C50 Ti5 72.9(3)
C51 C50 Ti5 72.2(3)
C55 C50 Ti5 122.0(4)
C52 C51 C50 107.1(5)
C52 C51 C56 124.5(7)
C50 C51 C56 128.4(7)
C52 C51 Ti5 71.0(3)
C50 C51 Ti5 74.0(3)
C56 C51 Ti5 122.4(4)
C51 C52 C53 107.1(4)
C51 C52 C57 127.4(7)
C53 C52 C57 125.5(6)
C51 C52 Ti5 73.2(3)
C53 C52 Ti5 72.8(3)
C57 C52 Ti5 120.9(4)
C54 C53 C52 108.3(5)
C54 C53 C58 125.5(6)
C52 C53 C58 126.2(6)
C54 C53 Ti5 74.4(3)
C52 C53 Ti5 72.6(3)
C58 C53 Ti5 120.3(3)
C50 C54 C53 108.3(4)
C50 C54 C59 124.2(5)
C53 C54 C59 127.4(6)
C50 C54 Ti5 73.3(3)
C53 C54 Ti5 71.0(3)
C59 C54 Ti5 125.2(4)
C65 C60 C61 107.6(4)
C65 C60 C66 124.8(4)
C61 C60 C66 127.5(4)
C65 C60 Ti6 72.4(2)
C61 C60 Ti6 72.9(2)
C66 C60 Ti6 123.3(3)
C60 C61 C63 107.9(4)
C60 C61 C67 127.0(4)
C63 C61 C67 125.1(4)
C60 C61 Ti6 72.8(2)
C63 C61 Ti6 72.0(2)
C67 C61 Ti6 120.2(3)
C64 C63 C61 107.7(4)
C64 C63 C68 126.6(4)
C61 C63 C68 125.3(4)
C64 C63 Ti6 73.8(2)
C61 C63 Ti6 73.3(2)
C68 C63 Ti6 123.6(3)
C65 C64 C63 108.6(4)
C65 C64 C69 124.9(4)
C63 C64 C69 126.5(4)
C65 C64 Ti6 72.4(2)
C63 C64 Ti6 71.8(2)
C69 C64 Ti6 122.3(3)
C64 C65 C60 108.1(4)
C64 C65 C62 127.0(4)
C60 C65 C62 124.9(4)
C64 C65 Ti6 73.6(3)
C60 C65 Ti6 72.8(2)
C62 C65 Ti6 121.4(3)
C71 C70 C74 108.1(4)
C71 C70 C75 126.4(6)
C74 C70 C75 125.4(6)
C71 C70 Ti1 73.2(3)
C74 C70 Ti1 73.2(3)
C75 C70 Ti1 121.1(4)
C70 C71 C72 107.2(4)
C70 C71 C76 127.1(7)
C72 C71 C76 125.5(7)
C70 C71 Ti1 72.3(3)
C72 C71 Ti1 73.5(3)
C76 C71 Ti1 124.1(4)
C71 C72 C73 107.3(4)
C71 C72 C77 125.2(7)
C73 C72 C77 127.4(7)
C71 C72 Ti1 72.0(3)
C73 C72 Ti1 72.5(3)
C77 C72 Ti1 122.3(4)
C74 C73 C72 109.4(5)
C74 C73 C78 125.0(6)
C72 C73 C78 125.5(6)
C74 C73 Ti1 72.8(3)
C72 C73 Ti1 74.0(3)
C78 C73 Ti1 120.1(4)
C73 C74 C70 108.0(4)
C73 C74 C79 127.6(5)
C70 C74 C79 124.5(5)
C73 C74 Ti1 73.3(3)
C70 C74 Ti1 72.7(3)
C79 C74 Ti1 120.4(3)
C3D C2D C7D 121.5(8)
C3D C2D C1D 118.7(7)
C7D C2D C1D 119.8(7)
C4D C3D C2D 120.2(9)
C3D C4D C5D 118.8(10)
C4D C5D C6D 117.6(8)
C7D C6D C5D 119.3(11)
C6D C7D C2D 122.5(9)
C14D C9D C10D 119.4(10)
C14D C9D C8D 120.1(10)
C10D C9D C8D 120.4(10)
C9D C10D C11D 118.3(10)
C9D C14D C13D 117.0(10)
C13D C12D C11D 115.9(12)
C12D C11D C10D 121.7(12)
C12D C11D C13D 31.7(7)
C10D C11D C13D 90.5(8)
C12D C13D C14D 126.6(13)
C12D C13D C11D 32.4(7)
C14D C13D C11D 94.8(8)

loop_
_geom_bond_atom_site_label_1
_geom_bond_atom_site_label_2
_geom_bond_distance
Cu1 C4 1.945(4)
Cu1 N3 2.120(3)
Cu1 N2 2.152(4)
Cu1 N4 2.193(3)
Cu1 Cu4 2.4928(16)
Cu1 Ti1 2.7458(17)
Cu1 Ti2 2.7803(12)
Cu1 Ti3 2.8038(15)
Cu1 Cu3 2.9238(13)
Cu2 C1 1.959(5)
Cu2 N7 2.128(4)
Cu2 N6 2.177(3)
Cu2 N8 2.182(3)
Cu2 Cu3 2.5131(17)
Cu2 Ti4 2.7767(14)
Cu2 Ti6 2.7842(15)
Cu2 Ti5 2.7921(17)
Cu2 Cu4 2.9718(11)
Cu3 N3 1.858(3)
Cu3 C1 1.937(4)
Cu3 Cu4 2.9233(12)
Cu4 N8 1.865(3)
Cu4 C4 1.942(4)
Ti1 N3 1.941(3)
Ti1 N2 1.950(4)
Ti1 N1 1.948(3)
Ti1 C70 2.388(5)
Ti1 C71 2.399(5)
Ti1 C74 2.393(5)
Ti1 C73 2.400(5)
Ti1 C72 2.419(5)
Ti1 Ti2 2.8080(11)
Ti1 Ti3 2.8502(15)
Ti2 N3 1.912(3)
Ti2 N1 1.935(3)
Ti2 N4 1.958(3)
Ti2 C23 2.393(4)
Ti2 C24 2.416(4)
Ti2 C22 2.426(4)
Ti2 C21 2.429(4)
Ti2 C20 2.430(4)
Ti2 Ti3 2.8418(12)
Ti3 N1 1.930(4)
Ti3 N2 1.945(4)
Ti3 N4 1.959(4)
Ti3 C30 2.353(5)
Ti3 C31 2.347(4)
Ti3 C32 2.392(5)
Ti3 C34 2.396(4)
Ti3 C33 2.411(5)
Ti4 N8 1.905(3)
Ti4 N5 1.948(4)
Ti4 N6 1.956(3)
Ti4 C42 2.383(4)
Ti4 C43 2.382(4)
Ti4 C41 2.422(4)
Ti4 C44 2.422(4)
Ti4 C40 2.426(4)
Ti4 Ti6 2.7971(11)
Ti4 Ti5 2.8542(11)
Ti5 N5 1.931(4)
Ti5 N6 1.942(3)
Ti5 N7 1.974(4)
Ti5 C52 2.351(5)
Ti5 C53 2.353(4)
Ti5 C51 2.379(5)
Ti5 C50 2.402(5)
Ti5 C54 2.397(4)
Ti5 Ti6 2.8440(15)
Ti6 N8 1.919(3)
Ti6 N5 1.943(4)
Ti6 N7 1.970(4)
Ti6 C63 2.397(4)
Ti6 C65 2.408(4)
Ti6 C60 2.413(4)
Ti6 C61 2.415(4)
Ti6 C64 2.422(4)
C1 C2 1.200(6)
C2 C3 1.468(7)
C3 C15 1.412(8)
C3 C11 1.382(9)
C4 C5 1.224(6)
C5 C6 1.457(6)
C6 C10 1.400(6)
C6 C16 1.386(6)
C10 C19 1.395(7)
C11 C12 1.404(8)
C12 C13 1.330(11)
C13 C14 1.410(12)
C14 C15 1.395(9)
C16 C17 1.404(6)
C17 C18 1.376(7)
C18 C19 1.376(7)
C20 C21 1.419(7)
C20 C24 1.428(6)
C20 C25 1.519(7)
C21 C22 1.411(6)
C21 C29 1.519(6)
C22 C23 1.448(6)
C22 C28 1.492(7)
C23 C24 1.420(6)
C23 C27 1.528(6)
C24 C26 1.513(7)
C30 C31 1.449(6)
C30 C34 1.410(7)
C30 C35 1.516(7)
C31 C32 1.416(6)
C31 C36 1.541(6)
C32 C33 1.424(6)
C32 C37 1.522(7)
C33 C34 1.418(7)
C33 C38 1.522(7)
C34 C39 1.512(7)
C40 C41 1.398(7)
C40 C44 1.421(7)
C40 C45 1.520(7)
C41 C42 1.422(7)
C41 C46 1.514(7)
C42 C43 1.429(6)
C42 C47 1.505(7)
C43 C44 1.422(6)
C43 C48 1.509(6)
C44 C49 1.518(7)
C50 C54 1.396(7)
C50 C51 1.390(8)
C50 C55 1.536(8)
C51 C52 1.454(8)
C51 C56 1.531(8)
C52 C53 1.398(7)
C52 C57 1.514(7)
C53 C54 1.411(7)
C53 C58 1.516(8)
C54 C59 1.520(7)
C60 C65 1.439(6)
C60 C61 1.426(6)
C60 C66 1.503(6)
C61 C63 1.434(6)
C61 C67 1.532(6)
C62 C65 1.521(6)
C63 C64 1.424(6)
C63 C68 1.516(6)
C64 C65 1.410(6)
C64 C69 1.521(6)
C70 C71 1.420(8)
C70 C74 1.400(7)
C70 C75 1.518(7)
C71 C72 1.430(8)
C71 C76 1.510(8)
C72 C73 1.391(8)
C72 C77 1.496(7)
C73 C74 1.399(7)
C73 C78 1.543(8)
C74 C79 1.547(7)
C1D C2D 1.454(9)
C2D C3D 1.389(8)
C2D C7D 1.364(9)
C3D C4D 1.355(11)
C4D C5D 1.461(14)
C5D C6D 1.461(15)
C6D C7D 1.308(11)
C9D C14D 1.385(11)
C9D C10D 1.400(12)
C9D C8D 1.486(11)
C10D C11D 1.390(12)
C14D C13D 1.339(14)
C12D C13D 1.331(12)
C12D C11D 1.359(15)
C11D C13D 2.281(16)
